data_7214250
loop_
_publ_author_name
'Wu, Jing-Yun'
'Yuan, Pin-Ting'
'Hsiao, Cheng-Chu'

_publ_section_title
;
 Positional isomerism of unsymmetrical semirigid ligands toward the
 construction of discrete and infinite coordination architectures of
 zinc(ii) and cadmium(ii) complexes
;
_journal_issue 15
_journal_name_full CrystEngComm
_journal_page_first 3128
_journal_paper_doi 10.1039/c3ce42398k
_journal_volume 16
_journal_year 2014
_chemical_formula_moiety 'C30 H18 N4 O8 Zn, C2 H4 O0.5, C0.5 H2O0.5, H0.5 O0.25'
_chemical_formula_sum 'C32.5 H24.5 N4 O9.25 Zn'
_chemical_formula_weight 684.43
_chemical_name_systematic
;
 ?
;
_space_group_IT_number 15
_symmetry_cell_setting monoclinic
_symmetry_space_group_name_Hall '-C 2yc'
_symmetry_space_group_name_H-M 'C 1 2/c 1'
_atom_sites_solution_hydrogens geom
_atom_sites_solution_primary direct
_atom_sites_solution_secondary difmap
_audit_creation_method SHELXL-97
_cell_angle_alpha 90.00
_cell_angle_beta 110.657(4)
_cell_angle_gamma 90.00
_cell_formula_units_Z 8
_cell_length_a 22.3598(7)
_cell_length_b 15.1429(4)
_cell_length_c 23.0395(7)
_cell_measurement_reflns_used 4874
_cell_measurement_temperature 150(2)
_cell_measurement_theta_max 29.1159
_cell_measurement_theta_min 2.7559
_cell_volume 7299.5(4)
_computing_cell_refinement
;
CrysAlisPro, Agilent Technologies,
Version 1.171.35.19 (release 27-10-2011 CrysAlis171 .NET)
(compiled Oct 27 2011,15:02:11)
;
_computing_data_collection
;
CrysAlisPro, Agilent Technologies,
Version 1.171.35.19 (release 27-10-2011 CrysAlis171 .NET)
(compiled Oct 27 2011,15:02:11)
;
_computing_data_reduction
;
CrysAlisPro, Agilent Technologies,
Version 1.171.35.19 (release 27-10-2011 CrysAlis171 .NET)
(compiled Oct 27 2011,15:02:11)
;
_computing_structure_refinement 'SHELXL-97 (Sheldrick, 1997)'
_computing_structure_solution 'SIR92 (Giacovazzo et al, 1993)'
_diffrn_ambient_temperature 150(2)
_diffrn_measured_fraction_theta_full 0.999
_diffrn_measured_fraction_theta_max 0.846
_diffrn_measurement_device_type 'Xcalibur, Sapphire3, Gemini'
_diffrn_radiation_monochromator graphite
_diffrn_radiation_source 'Enhance (Mo) X-ray Source'
_diffrn_radiation_type MoK\a
_diffrn_radiation_wavelength 0.71073
_diffrn_reflns_av_R_equivalents 0.0271
_diffrn_reflns_av_sigmaI/netI 0.0556
_diffrn_reflns_limit_h_max 30
_diffrn_reflns_limit_h_min -29
_diffrn_reflns_limit_k_max 19
_diffrn_reflns_limit_k_min -20
_diffrn_reflns_limit_l_max 30
_diffrn_reflns_limit_l_min -29
_diffrn_reflns_number 16545
_diffrn_reflns_theta_full 26.00
_diffrn_reflns_theta_max 29.18
_diffrn_reflns_theta_min 2.76
_exptl_absorpt_coefficient_mu 0.726
_exptl_absorpt_correction_T_max 1.00000
_exptl_absorpt_correction_T_min 0.97368
_exptl_absorpt_correction_type multi-scan
_exptl_absorpt_process_details
;
CrysAlisPro, Agilent Technologies,
Version 1.171.35.19 (release 27-10-2011 CrysAlis171 .NET)
(compiled Oct 27 2011,15:02:11)
Empirical absorption correction using spherical harmonics,
 implemented in SCALE3 ABSPACK scaling algorithm.
;
_exptl_crystal_colour pale-yellow
_exptl_crystal_density_diffrn 1.246
_exptl_crystal_density_method 'not measured'
_exptl_crystal_description prism
_exptl_crystal_F_000 2812
_exptl_crystal_size_max 0.66
_exptl_crystal_size_mid 0.25
_exptl_crystal_size_min 0.18
_platon_squeeze_details
;
;
_refine_diff_density_max 1.692
_refine_diff_density_min -0.399
_refine_diff_density_rms 0.112
_refine_ls_extinction_method none
_refine_ls_goodness_of_fit_ref 1.072
_refine_ls_hydrogen_treatment constr
_refine_ls_matrix_type full
_refine_ls_number_parameters 408
_refine_ls_number_reflns 8370
_refine_ls_number_restraints 4
_refine_ls_restrained_S_all 1.073
_refine_ls_R_factor_all 0.0744
_refine_ls_R_factor_gt 0.0578
_refine_ls_shift/su_max 0.001
_refine_ls_shift/su_mean 0.000
_refine_ls_structure_factor_coef Fsqd
_refine_ls_weighting_details 'calc w=1/[\s^2^(Fo^2^)+(0.1095P)^2^+6.9778P] where P=(Fo^2^+2Fc^2^)/3'
_refine_ls_weighting_scheme calc
_refine_ls_wR_factor_gt 0.1737
_refine_ls_wR_factor_ref 0.1867
_reflns_number_gt 6524
_reflns_number_total 8370
_reflns_threshold_expression >2sigma(I)
_cod_data_source_file c3ce42398k2.cif
_cod_data_source_block cpd_1
_cod_depositor_comments
;
The following automatic conversions were performed:

'_symmetry_cell_setting' value 'Monoclinic' changed to 'monoclinic'
according to
/usr/data/users/saulius/crontab/automatic-downloads/current/RSC/lib/dictionaries/cif_core.dic
dictionary named 'cif_core.dic' version 2.4.2 from 2011-04-26.

Automatic conversion script
Id: cif_fix_values 2281 2013-09-26 08:29:07Z andrius 
;
_cod_original_sg_symbol_H-M C2/c
_cod_original_formula_sum 'C32.50 H24.50 N4 O9.25 Zn'
_cod_database_code 7214250

loop_
_symmetry_equiv_pos_as_xyz
'x, y, z'
'-x, y, -z+1/2'
'x+1/2, y+1/2, z'
'-x+1/2, y+1/2, -z+1/2'
'-x, -y, -z'
'x, -y, z-1/2'
'-x+1/2, -y+1/2, -z'
'x+1/2, -y+1/2, z-1/2'

loop_
_atom_site_label
_atom_site_type_symbol
_atom_site_fract_x
_atom_site_fract_y
_atom_site_fract_z
_atom_site_U_iso_or_equiv
_atom_site_adp_type
_atom_site_occupancy
_atom_site_symmetry_multiplicity
_atom_site_calc_flag
_atom_site_refinement_flags
Zn1 Zn 0.287526(16) 0.33316(2) 0.021943(14) 0.01535(13) Uani 1 1 d .
N1 N 0.26364(13) 0.54976(19) 0.15607(12) 0.0232(6) Uani 1 1 d .
N2 N 0.33879(12) 0.44574(18) 0.05440(11) 0.0196(5) Uani 1 1 d .
N3 N 0.55355(15) -0.1309(2) 0.08593(15) 0.0340(7) Uani 1 1 d .
N4 N 0.57369(17) -0.3631(2) 0.12455(18) 0.0449(9) Uani 1 1 d .
O1 O 0.19836(15) 0.65345(19) 0.09022(11) 0.0403(7) Uani 1 1 d .
O2 O 0.31191(12) 0.46163(16) 0.24237(11) 0.0309(6) Uani 1 1 d .
O3 O 0.28252(12) 0.65787(16) 0.43212(10) 0.0279(5) Uani 1 1 d .
O4 O 0.22453(12) 0.78028(16) 0.40180(10) 0.0275(5) Uani 1 1 d .
O5 O 0.64043(13) -0.0387(2) 0.13001(18) 0.0566(9) Uani 1 1 d .
O6 O 0.45055(15) -0.18470(19) 0.04212(15) 0.0461(7) Uani 1 1 d .
O7 O 0.30490(11) 0.12048(17) 0.00881(11) 0.0279(5) Uani 1 1 d .
O8 O 0.36122(11) 0.24498(16) 0.03742(11) 0.0290(5) Uani 1 1 d .
C1 C 0.22590(17) 0.6254(2) 0.14216(14) 0.0269(7) Uani 1 1 d .
C2 C 0.28275(15) 0.5276(2) 0.21919(14) 0.0216(6) Uani 1 1 d .
C3 C 0.25989(14) 0.6016(2) 0.24890(13) 0.0196(6) Uani 1 1 d .
C4 C 0.26921(15) 0.6157(2) 0.31064(13) 0.0192(6) Uani 1 1 d .
H4 H 0.2919 0.5758 0.3412 0.023 Uiso 1 1 calc R
C5 C 0.24303(15) 0.6925(2) 0.32527(13) 0.0195(6) Uani 1 1 d .
C6 C 0.20911(18) 0.7516(2) 0.27890(15) 0.0302(8) Uani 1 1 d .
H6 H 0.1921 0.8024 0.2896 0.036 Uiso 1 1 calc R
C7 C 0.2001(2) 0.7359(3) 0.21684(15) 0.0342(9) Uani 1 1 d .
H7 H 0.1774 0.7752 0.1859 0.041 Uiso 1 1 calc R
C8 C 0.22632(17) 0.6598(2) 0.20312(14) 0.0246(7) Uani 1 1 d .
C9 C 0.25066(15) 0.7118(2) 0.39196(13) 0.0207(6) Uani 1 1 d .
C10 C 0.26893(16) 0.4889(2) 0.10947(15) 0.0256(7) Uani 1 1 d .
H10A H 0.2300 0.4916 0.0734 0.031 Uiso 1 1 calc R
H10B H 0.2730 0.4293 0.1258 0.031 Uiso 1 1 calc R
C11 C 0.32552(15) 0.5084(2) 0.08962(13) 0.0208(6) Uani 1 1 d .
C12 C 0.36056(17) 0.5862(2) 0.10504(16) 0.0301(8) Uani 1 1 d .
H12 H 0.3504 0.6288 0.1291 0.036 Uiso 1 1 calc R
C13 C 0.41073(18) 0.5995(3) 0.08411(19) 0.0389(9) Uani 1 1 d .
H13 H 0.4344 0.6514 0.0934 0.047 Uiso 1 1 calc R
C14 C 0.42522(19) 0.5346(3) 0.0492(2) 0.0429(10) Uani 1 1 d .
H14 H 0.4595 0.5415 0.0356 0.052 Uiso 1 1 calc R
C15 C 0.38798(17) 0.4588(3) 0.03475(17) 0.0325(8) Uani 1 1 d .
H15 H 0.3974 0.4156 0.0106 0.039 Uiso 1 1 calc R
C16 C 0.58355(18) -0.0502(3) 0.1058(2) 0.0375(9) Uani 1 1 d .
C17 C 0.48690(18) -0.1233(3) 0.06129(17) 0.0328(8) Uani 1 1 d .
C18 C 0.47288(16) -0.0271(2) 0.06391(16) 0.0272(7) Uani 1 1 d .
C19 C 0.41544(16) 0.0175(2) 0.04405(15) 0.0254(7) Uani 1 1 d .
H19 H 0.3769 -0.0122 0.0261 0.030 Uiso 1 1 calc R
C20 C 0.41735(15) 0.1095(2) 0.05196(14) 0.0227(6) Uani 1 1 d .
C21 C 0.47586(17) 0.1528(2) 0.07813(18) 0.0321(8) Uani 1 1 d .
H21 H 0.4764 0.2138 0.0830 0.039 Uiso 1 1 calc R
C22 C 0.53323(18) 0.1071(3) 0.0970(2) 0.0403(9) Uani 1 1 d .
H22 H 0.5721 0.1364 0.1138 0.048 Uiso 1 1 calc R
C23 C 0.53066(16) 0.0166(2) 0.09019(18) 0.0309(8) Uani 1 1 d .
C24 C 0.35619(15) 0.1623(2) 0.03113(14) 0.0205(6) Uani 1 1 d .
C25 C 0.5873(2) -0.2139(3) 0.0903(2) 0.0432(10) Uani 1 1 d .
H25A H 0.6324 -0.2018 0.1002 0.052 Uiso 1 1 calc R
H25B H 0.5717 -0.2430 0.0502 0.052 Uiso 1 1 calc R
C26 C 0.57937(17) -0.2756(3) 0.13846(18) 0.0334(8) Uani 1 1 d .
C27 C 0.5792(2) -0.2432(3) 0.19301(19) 0.0456(10) Uani 1 1 d .
H27 H 0.5827 -0.1829 0.2011 0.055 Uiso 1 1 calc R
C28 C 0.5737(3) -0.3027(4) 0.2365(2) 0.0630(14) Uani 1 1 d .
H28 H 0.5737 -0.2819 0.2745 0.076 Uiso 1 1 calc R
C29 C 0.5683(2) -0.3898(4) 0.2248(2) 0.0560(13) Uani 1 1 d .
H29 H 0.5645 -0.4294 0.2542 0.067 Uiso 1 1 calc R
C30 C 0.5685(2) -0.4189(3) 0.1688(2) 0.0498(11) Uani 1 1 d .
H30 H 0.5649 -0.4791 0.1606 0.060 Uiso 1 1 calc R
O41 O 0.3030(4) 0.8116(6) 0.0683(4) 0.082(2) Uiso 0.50 1 d PD
C41 C 0.2595(4) 0.8818(6) 0.0586(4) 0.050(2) Uiso 0.50 1 d PD
H41A H 0.2710 0.9286 0.0357 0.060 Uiso 0.50 1 calc PR
H41B H 0.2168 0.8616 0.0343 0.060 Uiso 0.50 1 calc PR
C42 C 0.2601(8) 0.9145(12) 0.1157(7) 0.126(6) Uiso 0.50 1 d PD
H42A H 0.2202 0.9016 0.1217 0.151 Uiso 0.50 1 calc PR
H42B H 0.2672 0.9778 0.1184 0.151 Uiso 0.50 1 calc PR
C43 C 0.3152(7) 0.8662(10) 0.1627(6) 0.094(4) Uiso 0.50 1 d PD
H43A H 0.3510 0.9059 0.1808 0.113 Uiso 0.50 1 calc PR
H43B H 0.3024 0.8424 0.1956 0.113 Uiso 0.50 1 calc PR
C44 C 0.3316(5) 0.8009(7) 0.1321(4) 0.060(3) Uiso 0.50 1 d PD
H44A H 0.3186 0.7448 0.1442 0.073 Uiso 0.50 1 calc PR
H44B H 0.3777 0.8001 0.1433 0.073 Uiso 0.50 1 calc PR

loop_
_atom_site_aniso_label
_atom_site_aniso_U_11
_atom_site_aniso_U_22
_atom_site_aniso_U_33
_atom_site_aniso_U_23
_atom_site_aniso_U_13
_atom_site_aniso_U_12
Zn1 0.0199(2) 0.0132(2) 0.01503(19) -0.00044(12) 0.00874(14) -0.00035(13)
N1 0.0306(14) 0.0213(14) 0.0207(12) -0.0088(11) 0.0130(11) -0.0038(12)
N2 0.0219(12) 0.0195(13) 0.0197(12) -0.0045(10) 0.0102(10) -0.0010(11)
N3 0.0339(16) 0.0261(16) 0.0488(18) 0.0104(14) 0.0230(15) 0.0109(14)
N4 0.0369(18) 0.0324(18) 0.065(2) 0.0067(17) 0.0170(17) 0.0029(16)
O1 0.0591(18) 0.0409(16) 0.0189(12) -0.0007(11) 0.0113(12) 0.0067(14)
O2 0.0353(13) 0.0225(12) 0.0348(13) -0.0058(10) 0.0121(11) 0.0059(11)
O3 0.0359(13) 0.0331(14) 0.0180(10) 0.0020(9) 0.0134(10) 0.0068(11)
O4 0.0428(14) 0.0220(12) 0.0239(11) -0.0050(10) 0.0194(11) 0.0038(11)
O5 0.0238(13) 0.0419(18) 0.103(3) 0.0202(18) 0.0210(16) 0.0078(13)
O6 0.0451(17) 0.0247(14) 0.0617(19) -0.0019(13) 0.0103(15) 0.0048(13)
O7 0.0234(11) 0.0265(13) 0.0328(12) -0.0032(10) 0.0086(10) 0.0022(10)
O8 0.0273(12) 0.0213(12) 0.0394(13) 0.0015(10) 0.0129(11) 0.0062(10)
C1 0.0368(18) 0.0248(17) 0.0204(15) -0.0066(13) 0.0116(14) -0.0028(15)
C2 0.0213(15) 0.0213(16) 0.0235(14) -0.0085(13) 0.0096(12) -0.0047(13)
C3 0.0225(15) 0.0170(14) 0.0217(14) -0.0045(12) 0.0107(12) 0.0012(12)
C4 0.0224(15) 0.0165(14) 0.0188(13) 0.0004(12) 0.0075(12) 0.0016(12)
C5 0.0231(15) 0.0192(15) 0.0176(13) -0.0036(12) 0.0090(12) 0.0003(13)
C6 0.044(2) 0.0242(17) 0.0235(16) -0.0020(14) 0.0137(15) 0.0116(16)
C7 0.053(2) 0.0274(18) 0.0199(15) 0.0007(14) 0.0091(16) 0.0149(17)
C8 0.0305(17) 0.0258(17) 0.0181(14) -0.0036(12) 0.0094(13) 0.0023(14)
C9 0.0242(15) 0.0217(16) 0.0192(14) -0.0031(12) 0.0116(12) -0.0056(13)
C10 0.0311(17) 0.0258(17) 0.0274(16) -0.0128(14) 0.0197(14) -0.0086(14)
C11 0.0236(15) 0.0196(15) 0.0211(14) -0.0030(12) 0.0103(12) 0.0015(13)
C12 0.0300(17) 0.0257(18) 0.0366(18) -0.0100(15) 0.0142(15) -0.0072(15)
C13 0.035(2) 0.030(2) 0.055(2) -0.0129(18) 0.0196(18) -0.0169(17)
C14 0.036(2) 0.043(2) 0.063(3) -0.016(2) 0.033(2) -0.0194(19)
C15 0.0294(18) 0.035(2) 0.0420(19) -0.0138(17) 0.0237(16) -0.0068(16)
C16 0.0278(18) 0.031(2) 0.061(2) 0.0158(19) 0.0249(18) 0.0088(16)
C17 0.036(2) 0.0262(19) 0.0390(19) 0.0046(16) 0.0168(17) 0.0060(16)
C18 0.0264(16) 0.0235(17) 0.0341(17) 0.0033(14) 0.0138(14) 0.0038(14)
C19 0.0239(15) 0.0226(16) 0.0292(16) 0.0032(13) 0.0089(13) 0.0025(14)
C20 0.0227(15) 0.0224(16) 0.0244(15) 0.0005(13) 0.0101(13) 0.0018(13)
C21 0.0227(17) 0.0212(16) 0.049(2) 0.0051(16) 0.0088(16) 0.0026(14)
C22 0.0216(17) 0.0282(19) 0.066(3) 0.0076(19) 0.0092(17) -0.0011(16)
C23 0.0203(15) 0.0276(18) 0.047(2) 0.0104(16) 0.0144(15) 0.0069(14)
C24 0.0215(15) 0.0222(16) 0.0198(14) 0.0021(12) 0.0097(12) 0.0028(13)
C25 0.048(2) 0.031(2) 0.065(3) 0.016(2) 0.037(2) 0.0198(19)
C26 0.0253(17) 0.033(2) 0.043(2) 0.0094(17) 0.0136(16) 0.0098(16)
C27 0.060(3) 0.038(2) 0.040(2) 0.0026(18) 0.019(2) 0.007(2)
C28 0.087(4) 0.061(3) 0.045(3) 0.007(2) 0.028(3) 0.008(3)
C29 0.046(3) 0.060(3) 0.056(3) 0.026(2) 0.011(2) 0.003(2)
C30 0.037(2) 0.031(2) 0.074(3) 0.015(2) 0.010(2) -0.0022(18)

loop_
_atom_type_symbol
_atom_type_description
_atom_type_scat_dispersion_real
_atom_type_scat_dispersion_imag
_atom_type_scat_source
C C 0.0033 0.0016 'International Tables Vol C Tables 4.2.6.8 and 6.1.1.4'
H H 0.0000 0.0000 'International Tables Vol C Tables 4.2.6.8 and 6.1.1.4'
N N 0.0061 0.0033 'International Tables Vol C Tables 4.2.6.8 and 6.1.1.4'
O O 0.0106 0.0060 'International Tables Vol C Tables 4.2.6.8 and 6.1.1.4'
Zn Zn 0.2839 1.4301 'International Tables Vol C Tables 4.2.6.8 and 6.1.1.4'

loop_
_geom_angle_atom_site_label_1
_geom_angle_atom_site_label_2
_geom_angle_atom_site_label_3
_geom_angle
_geom_angle_site_symmetry_1
_geom_angle_site_symmetry_3
O4 Zn1 O3 158.04(10) 4_545 6_565
O4 Zn1 N2 103.92(10) 4_545 .
O3 Zn1 N2 97.98(10) 6_565 .
O4 Zn1 O8 86.37(10) 4_545 .
O3 Zn1 O8 88.45(10) 6_565 .
N2 Zn1 O8 99.61(10) . .
O4 Zn1 O7 90.50(10) 4_545 7
O3 Zn1 O7 86.50(10) 6_565 7
N2 Zn1 O7 101.94(10) . 7
O8 Zn1 O7 158.34(10) . 7
O4 Zn1 Zn1 74.42(7) 4_545 7
O3 Zn1 Zn1 83.67(7) 6_565 7
N2 Zn1 Zn1 178.35(7) . 7
O8 Zn1 Zn1 80.30(7) . 7
O7 Zn1 Zn1 78.21(7) 7 7
C1 N1 C2 111.9(2) . .
C1 N1 C10 123.6(3) . .
C2 N1 C10 122.7(3) . .
C15 N2 C11 118.6(3) . .
C15 N2 Zn1 114.8(2) . .
C11 N2 Zn1 126.4(2) . .
C16 N3 C17 112.4(3) . .
C16 N3 C25 124.1(3) . .
C17 N3 C25 123.5(4) . .
C26 N4 C30 117.0(4) . .
C9 O3 Zn1 121.4(2) . 6_566
C9 O4 Zn1 134.1(2) . 4
C24 O7 Zn1 129.2(2) . 7
C24 O8 Zn1 126.3(2) . .
O1 C1 N1 124.8(3) . .
O1 C1 C8 129.6(3) . .
N1 C1 C8 105.5(3) . .
O2 C2 N1 125.1(3) . .
O2 C2 C3 129.5(3) . .
N1 C2 C3 105.5(3) . .
C8 C3 C4 122.3(3) . .
C8 C3 C2 108.2(3) . .
C4 C3 C2 129.6(3) . .
C3 C4 C5 117.0(3) . .
C3 C4 H4 121.5 . .
C5 C4 H4 121.5 . .
C6 C5 C4 120.7(3) . .
C6 C5 C9 119.3(3) . .
C4 C5 C9 120.0(3) . .
C7 C6 C5 121.3(3) . .
C7 C6 H6 119.3 . .
C5 C6 H6 119.3 . .
C8 C7 C6 117.3(3) . .
C8 C7 H7 121.3 . .
C6 C7 H7 121.3 . .
C3 C8 C7 121.4(3) . .
C3 C8 C1 108.5(3) . .
C7 C8 C1 130.1(3) . .
O4 C9 O3 126.0(3) . .
O4 C9 C5 116.9(3) . .
O3 C9 C5 117.1(3) . .
N1 C10 C11 113.2(3) . .
N1 C10 H10A 108.9 . .
C11 C10 H10A 108.9 . .
N1 C10 H10B 108.9 . .
C11 C10 H10B 108.9 . .
H10A C10 H10B 107.8 . .
N2 C11 C12 121.8(3) . .
N2 C11 C10 115.4(3) . .
C12 C11 C10 122.8(3) . .
C13 C12 C11 119.2(3) . .
C13 C12 H12 120.4 . .
C11 C12 H12 120.4 . .
C14 C13 C12 119.1(3) . .
C14 C13 H13 120.5 . .
C12 C13 H13 120.5 . .
C13 C14 C15 119.0(3) . .
C13 C14 H14 120.5 . .
C15 C14 H14 120.5 . .
N2 C15 C14 122.3(3) . .
N2 C15 H15 118.9 . .
C14 C15 H15 118.9 . .
O5 C16 N3 125.8(4) . .
O5 C16 C23 128.8(4) . .
N3 C16 C23 105.4(3) . .
O6 C17 N3 124.5(4) . .
O6 C17 C18 129.7(4) . .
N3 C17 C18 105.8(3) . .
C19 C18 C23 121.7(3) . .
C19 C18 C17 130.4(3) . .
C23 C18 C17 107.8(3) . .
C18 C19 C20 117.5(3) . .
C18 C19 H19 121.3 . .
C20 C19 H19 121.3 . .
C21 C20 C19 120.2(3) . .
C21 C20 C24 119.6(3) . .
C19 C20 C24 120.2(3) . .
C22 C21 C20 121.5(3) . .
C22 C21 H21 119.2 . .
C20 C21 H21 119.2 . .
C23 C22 C21 117.7(3) . .
C23 C22 H22 121.2 . .
C21 C22 H22 121.2 . .
C22 C23 C18 121.3(3) . .
C22 C23 C16 130.2(4) . .
C18 C23 C16 108.5(3) . .
O7 C24 O8 125.6(3) . .
O7 C24 C20 117.3(3) . .
O8 C24 C20 117.1(3) . .
N3 C25 C26 113.2(3) . .
N3 C25 H25A 108.9 . .
C26 C25 H25A 108.9 . .
N3 C25 H25B 108.9 . .
C26 C25 H25B 108.9 . .
H25A C25 H25B 107.7 . .
C27 C26 N4 122.9(4) . .
C27 C26 C25 119.9(4) . .
N4 C26 C25 117.1(4) . .
C26 C27 C28 117.8(4) . .
C26 C27 H27 121.1 . .
C28 C27 H27 121.1 . .
C29 C28 C27 121.3(5) . .
C29 C28 H28 119.4 . .
C27 C28 H28 119.4 . .
C28 C29 C30 118.4(4) . .
C28 C29 H29 120.8 . .
C30 C29 H29 120.8 . .
N4 C30 C29 122.6(5) . .
N4 C30 H30 118.7 . .
C29 C30 H30 118.7 . .
C44 O41 C41 106.8(8) . .
C42 C41 O41 110.0(9) . .
C42 C41 H41A 109.7 . .
O41 C41 H41A 109.7 . .
C42 C41 H41B 109.7 . .
O41 C41 H41B 109.7 . .
H41A C41 H41B 108.2 . .
C41 C42 C43 103.7(8) . .
C41 C42 H42A 111.0 . .
C43 C42 H42A 111.0 . .
C41 C42 H42B 111.0 . .
C43 C42 H42B 111.0 . .
H42A C42 H42B 109.0 . .
C44 C43 C42 106.6(8) . .
C44 C43 H43A 110.4 . .
C42 C43 H43A 110.4 . .
C44 C43 H43B 110.4 . .
C42 C43 H43B 110.4 . .
H43A C43 H43B 108.6 . .
C43 C44 O41 111.2(9) . .
C43 C44 H44A 109.4 . .
O41 C44 H44A 109.4 . .
C43 C44 H44B 109.4 . .
O41 C44 H44B 109.4 . .
H44A C44 H44B 108.0 . .

loop_
_geom_bond_atom_site_label_1
_geom_bond_atom_site_label_2
_geom_bond_distance
_geom_bond_site_symmetry_2
Zn1 O4 2.034(2) 4_545
Zn1 O3 2.037(2) 6_565
Zn1 N2 2.043(3) .
Zn1 O8 2.052(2) .
Zn1 O7 2.057(2) 7
Zn1 Zn1 2.9973(7) 7
N1 C1 1.391(4) .
N1 C2 1.404(4) .
N1 C10 1.451(4) .
N2 C15 1.344(4) .
N2 C11 1.348(4) .
N3 C16 1.391(5) .
N3 C17 1.400(5) .
N3 C25 1.451(5) .
N4 C26 1.358(5) .
N4 C30 1.361(6) .
O1 C1 1.213(4) .
O2 C2 1.210(4) .
O3 C9 1.251(4) .
O3 Zn1 2.037(2) 6_566
O4 C9 1.250(4) .
O4 Zn1 2.034(2) 4
O5 C16 1.208(5) .
O6 C17 1.212(5) .
O7 C24 1.251(4) .
O7 Zn1 2.057(2) 7
O8 C24 1.260(4) .
C1 C8 1.495(4) .
C2 C3 1.493(4) .
C3 C8 1.376(5) .
C3 C4 1.380(4) .
C4 C5 1.395(4) .
C4 H4 0.9300 .
C5 C6 1.395(5) .
C5 C9 1.513(4) .
C6 C7 1.392(4) .
C6 H6 0.9300 .
C7 C8 1.379(5) .
C7 H7 0.9300 .
C10 C11 1.518(4) .
C10 H10A 0.9700 .
C10 H10B 0.9700 .
C11 C12 1.390(5) .
C12 C13 1.383(5) .
C12 H12 0.9300 .
C13 C14 1.378(6) .
C13 H13 0.9300 .
C14 C15 1.387(5) .
C14 H14 0.9300 .
C15 H15 0.9300 .
C16 C23 1.500(5) .
C17 C18 1.495(5) .
C18 C19 1.379(5) .
C18 C23 1.386(5) .
C19 C20 1.403(5) .
C19 H19 0.9300 .
C20 C21 1.396(5) .
C20 C24 1.509(4) .
C21 C22 1.386(5) .
C21 H21 0.9300 .
C22 C23 1.378(5) .
C22 H22 0.9300 .
C25 C26 1.509(5) .
C25 H25A 0.9700 .
C25 H25B 0.9700 .
C26 C27 1.350(6) .
C27 C28 1.385(7) .
C27 H27 0.9300 .
C28 C29 1.343(8) .
C28 H28 0.9300 .
C29 C30 1.364(7) .
C29 H29 0.9300 .
C30 H30 0.9300 .
O41 C44 1.391(11) .
O41 C41 1.405(11) .
C41 C42 1.399(15) .
C41 H41A 0.9700 .
C41 H41B 0.9700 .
C42 C43 1.51(2) .
C42 H42A 0.9700 .
C42 H42B 0.9700 .
C43 C44 1.336(14) .
C43 H43A 0.9700 .
C43 H43B 0.9700 .
C44 H44A 0.9700 .
C44 H44B 0.9700 .

loop_
_geom_torsion_atom_site_label_1
_geom_torsion_atom_site_label_2
_geom_torsion_atom_site_label_3
_geom_torsion_atom_site_label_4
_geom_torsion
_geom_torsion_site_symmetry_1
O4 Zn1 N2 C15 134.9(2) 4_545
O3 Zn1 N2 C15 -43.5(3) 6_565
O8 Zn1 N2 C15 46.3(3) .
O7 Zn1 N2 C15 -131.6(3) 7
Zn1 Zn1 N2 C15 133(3) 7
O4 Zn1 N2 C11 -49.2(3) 4_545
O3 Zn1 N2 C11 132.4(3) 6_565
O8 Zn1 N2 C11 -137.8(3) .
O7 Zn1 N2 C11 44.3(3) 7
Zn1 Zn1 N2 C11 -51(3) 7
O4 Zn1 O8 C24 69.0(3) 4_545
O3 Zn1 O8 C24 -89.6(3) 6_565
N2 Zn1 O8 C24 172.5(3) .
O7 Zn1 O8 C24 -13.2(4) 7
Zn1 Zn1 O8 C24 -5.8(2) 7
C2 N1 C1 O1 -172.6(4) .
C10 N1 C1 O1 -7.4(5) .
C2 N1 C1 C8 6.0(4) .
C10 N1 C1 C8 171.2(3) .
C1 N1 C2 O2 174.5(3) .
C10 N1 C2 O2 9.2(5) .
C1 N1 C2 C3 -5.8(3) .
C10 N1 C2 C3 -171.2(3) .
O2 C2 C3 C8 -177.2(3) .
N1 C2 C3 C8 3.2(3) .
O2 C2 C3 C4 4.0(6) .
N1 C2 C3 C4 -175.7(3) .
C8 C3 C4 C5 -0.1(5) .
C2 C3 C4 C5 178.7(3) .
C3 C4 C5 C6 0.0(5) .
C3 C4 C5 C9 179.3(3) .
C4 C5 C6 C7 0.2(6) .
C9 C5 C6 C7 -179.1(3) .
C5 C6 C7 C8 -0.2(6) .
C4 C3 C8 C7 0.1(5) .
C2 C3 C8 C7 -178.9(3) .
C4 C3 C8 C1 179.3(3) .
C2 C3 C8 C1 0.3(4) .
C6 C7 C8 C3 0.1(6) .
C6 C7 C8 C1 -179.0(4) .
O1 C1 C8 C3 174.7(4) .
N1 C1 C8 C3 -3.8(4) .
O1 C1 C8 C7 -6.1(7) .
N1 C1 C8 C7 175.4(4) .
Zn1 O4 C9 O3 -6.0(5) 4
Zn1 O4 C9 C5 174.0(2) 4
Zn1 O3 C9 O4 7.8(5) 6_566
Zn1 O3 C9 C5 -172.3(2) 6_566
C6 C5 C9 O4 1.3(5) .
C4 C5 C9 O4 -178.0(3) .
C6 C5 C9 O3 -178.6(3) .
C4 C5 C9 O3 2.1(4) .
C1 N1 C10 C11 94.1(4) .
C2 N1 C10 C11 -102.3(4) .
C15 N2 C11 C12 1.1(5) .
Zn1 N2 C11 C12 -174.6(2) .
C15 N2 C11 C10 179.5(3) .
Zn1 N2 C11 C10 3.8(4) .
N1 C10 C11 N2 169.5(3) .
N1 C10 C11 C12 -12.1(5) .
N2 C11 C12 C13 -0.5(5) .
C10 C11 C12 C13 -178.8(3) .
C11 C12 C13 C14 -0.9(6) .
C12 C13 C14 C15 1.7(7) .
C11 N2 C15 C14 -0.3(5) .
Zn1 N2 C15 C14 175.9(3) .
C13 C14 C15 N2 -1.1(7) .
C17 N3 C16 O5 178.2(4) .
C25 N3 C16 O5 -1.7(6) .
C17 N3 C16 C23 -2.1(4) .
C25 N3 C16 C23 178.0(3) .
C16 N3 C17 O6 -178.6(4) .
C25 N3 C17 O6 1.3(6) .
C16 N3 C17 C18 1.9(4) .
C25 N3 C17 C18 -178.3(3) .
O6 C17 C18 C19 -1.8(7) .
N3 C17 C18 C19 177.8(3) .
O6 C17 C18 C23 179.7(4) .
N3 C17 C18 C23 -0.8(4) .
C23 C18 C19 C20 -0.6(5) .
C17 C18 C19 C20 -179.0(3) .
C18 C19 C20 C21 1.1(5) .
C18 C19 C20 C24 179.9(3) .
C19 C20 C21 C22 -0.2(6) .
C24 C20 C21 C22 -179.0(3) .
C20 C21 C22 C23 -1.2(6) .
C21 C22 C23 C18 1.6(6) .
C21 C22 C23 C16 179.7(4) .
C19 C18 C23 C22 -0.7(6) .
C17 C18 C23 C22 178.0(4) .
C19 C18 C23 C16 -179.2(3) .
C17 C18 C23 C16 -0.5(4) .
O5 C16 C23 C22 2.9(8) .
N3 C16 C23 C22 -176.8(4) .
O5 C16 C23 C18 -178.8(4) .
N3 C16 C23 C18 1.6(4) .
Zn1 O7 C24 O8 -2.6(5) 7
Zn1 O7 C24 C20 177.8(2) 7
Zn1 O8 C24 O7 7.0(5) .
Zn1 O8 C24 C20 -173.35(19) .
C21 C20 C24 O7 -179.0(3) .
C19 C20 C24 O7 2.2(4) .
C21 C20 C24 O8 1.4(4) .
C19 C20 C24 O8 -177.5(3) .
C16 N3 C25 C26 109.1(4) .
C17 N3 C25 C26 -70.8(5) .
C30 N4 C26 C27 -0.8(6) .
C30 N4 C26 C25 178.1(3) .
N3 C25 C26 C27 -38.9(6) .
N3 C25 C26 N4 142.2(4) .
N4 C26 C27 C28 0.7(7) .
C25 C26 C27 C28 -178.2(4) .
C26 C27 C28 C29 -0.3(8) .
C27 C28 C29 C30 0.1(8) .
C26 N4 C30 C29 0.5(6) .
C28 C29 C30 N4 -0.2(7) .
C44 O41 C41 C42 -0.7(14) .
O41 C41 C42 C43 7.7(17) .
C41 C42 C43 C44 -12.3(18) .
C42 C43 C44 O41 12.6(17) .
C41 O41 C44 C43 -7.9(14) .

loop_
_platon_squeeze_void_nr
_platon_squeeze_void_average_x
_platon_squeeze_void_average_y
_platon_squeeze_void_average_z
_platon_squeeze_void_volume
_platon_squeeze_void_count_electrons
1 0.500 0.226 0.250 393.7 21.7
2 0.500 -0.226 0.750 393.7 21.9
3 0.000 0.274 0.750 393.7 21.9
4 0.000 0.726 0.250 393.7 21.7
